data_7002710
loop_
_publ_author_name
'Ye, Wei-Ping'
'Mu, Hong-Liang'
'Shi, Xin-Cui'
'Cheng, Yan-Xiang'
'Li, Yue-Sheng'

_publ_section_title
;
 Synthesis and characterization of the titanium complexes bearing two
 regioisomeric trifluoromethyl-containing enaminoketonato ligands and
 their behavior in ethylene polymerization
;
_journal_issue 43
_journal_name_full 'Dalton Transactions'
_journal_page_first 9452
_journal_page_last 9465
_journal_paper_doi 10.1039/b906854f
_journal_year 2009
_chemical_formula_sum 'C28 H30 Cl2 F6 N2 O2 Ti'
_chemical_formula_weight 659.31
_chemical_name_systematic
;
?
;
_space_group_IT_number 14
_symmetry_cell_setting monoclinic
_symmetry_space_group_name_Hall '-P 2ybc'
_symmetry_space_group_name_H-M 'P 1 21/c 1'
_atom_sites_solution_hydrogens geom
_atom_sites_solution_primary direct
_atom_sites_solution_secondary difmap
_audit_creation_method SHELXL-97
_cell_angle_alpha 90.00
_cell_angle_beta 100.7780(10)
_cell_angle_gamma 90.00
_cell_formula_units_Z 2
_cell_length_a 6.1707(5)
_cell_length_b 19.7949(16)
_cell_length_c 12.4053(10)
_cell_measurement_reflns_used 3500
_cell_measurement_temperature 187(2)
_cell_measurement_theta_max 26.04
_cell_measurement_theta_min 2.65
_cell_volume 1488.6(2)
_computing_cell_refinement 'Bruker SMART'
_computing_data_collection 'Bruker SMART'
_computing_data_reduction 'Bruker SAINT'
_computing_molecular_graphics 'Bruker SHELXTL'
_computing_publication_material 'Bruker SHELXTL'
_computing_structure_refinement 'SHELXL-97 (Sheldrick, 1997)'
_computing_structure_solution 'SHELXS-97 (Sheldrick, 1990)'
_diffrn_ambient_temperature 187(2)
_diffrn_measured_fraction_theta_full 0.998
_diffrn_measured_fraction_theta_max 0.998
_diffrn_measurement_device_type 'Bruker APEX CCD area detector'
_diffrn_measurement_method 'phi and omega scans'
_diffrn_radiation_monochromator graphite
_diffrn_radiation_source 'fine-focus sealed tube'
_diffrn_radiation_type MoK\a
_diffrn_radiation_wavelength 0.71073
_diffrn_reflns_av_R_equivalents 0.0342
_diffrn_reflns_av_sigmaI/netI 0.0409
_diffrn_reflns_limit_h_max 7
_diffrn_reflns_limit_h_min -7
_diffrn_reflns_limit_k_max 24
_diffrn_reflns_limit_k_min -24
_diffrn_reflns_limit_l_max 15
_diffrn_reflns_limit_l_min -11
_diffrn_reflns_number 8165
_diffrn_reflns_theta_full 26.09
_diffrn_reflns_theta_max 26.09
_diffrn_reflns_theta_min 1.96
_exptl_absorpt_coefficient_mu 0.533
_exptl_absorpt_correction_T_max 0.932
_exptl_absorpt_correction_T_min 0.877
_exptl_absorpt_correction_type multi-scan
_exptl_absorpt_process_details '(SADABS; Sheldrick, 1996)'
_exptl_crystal_colour red
_exptl_crystal_density_diffrn 1.471
_exptl_crystal_density_method 'not measured'
_exptl_crystal_description needle
_exptl_crystal_F_000 720
_exptl_crystal_size_max 0.17
_exptl_crystal_size_mid 0.14
_exptl_crystal_size_min 0.12
_refine_diff_density_max 0.902
_refine_diff_density_min -0.602
_refine_diff_density_rms 0.067
_refine_ls_extinction_method none
_refine_ls_goodness_of_fit_ref 1.051
_refine_ls_hydrogen_treatment constr
_refine_ls_matrix_type full
_refine_ls_number_parameters 190
_refine_ls_number_reflns 2954
_refine_ls_number_restraints 0
_refine_ls_restrained_S_all 1.051
_refine_ls_R_factor_all 0.0711
_refine_ls_R_factor_gt 0.0496
_refine_ls_shift/su_max 0.000
_refine_ls_shift/su_mean 0.000
_refine_ls_structure_factor_coef Fsqd
_refine_ls_weighting_details 'calc w=1/[\s^2^(Fo^2^)+(0.1000P)^2^+0.2346P] where P=(Fo^2^+2Fc^2^)/3'
_refine_ls_weighting_scheme calc
_refine_ls_wR_factor_gt 0.1450
_refine_ls_wR_factor_ref 0.1618
_reflns_number_gt 2197
_reflns_number_total 2954
_reflns_threshold_expression >2sigma(I)
_cod_data_source_file b906854f.txt
_cod_data_source_block 3e-II
_cod_depositor_comments
;
The following automatic conversions were performed:
'_symmetry_cell_setting' value 'Monoclinic' changed to 'monoclinic'
according to '/home/saulius/struct/CIF-dictionaries/cif_core.dic'
dictionary named 'cif_core.dic' version 2.4.1 from 2010-06-29.

Automatic conversion script
Id: cif_fix_enum 1527 2010-12-29 10:47:43Z saulius 
;
_cod_original_sg_symbol_H-M P2(1)/c
_cod_database_code 7002710

loop_
_symmetry_equiv_pos_as_xyz
'x, y, z'
'-x, y+1/2, -z+1/2'
'-x, -y, -z'
'x, -y-1/2, z-1/2'

loop_
_atom_site_label
_atom_site_type_symbol
_atom_site_fract_x
_atom_site_fract_y
_atom_site_fract_z
_atom_site_U_iso_or_equiv
_atom_site_adp_type
_atom_site_occupancy
_atom_site_symmetry_multiplicity
_atom_site_calc_flag
_atom_site_refinement_flags
_atom_site_disorder_assembly
_atom_site_disorder_group
Ti1 Ti 0.5000 0.5000 0.5000 0.0301(2) Uani 1 2 d S . .
Cl1 Cl 0.22946(13) 0.55204(4) 0.57307(7) 0.0440(3) Uani 1 1 d . . .
F1 F 0.6123(6) 0.28492(16) 0.5586(3) 0.1367(16) Uani 1 1 d . . .
F2 F 0.3266(9) 0.29075(14) 0.6162(3) 0.1482(18) Uani 1 1 d . . .
F3 F 0.3372(6) 0.24357(11) 0.4646(2) 0.0973(10) Uani 1 1 d . . .
N1 N 0.2825(4) 0.48411(12) 0.34176(19) 0.0308(5) Uani 1 1 d . . .
O1 O 0.3974(3) 0.41403(9) 0.53712(16) 0.0366(5) Uani 1 1 d . . .
C1 C 0.3537(5) 0.36260(14) 0.4714(3) 0.0371(7) Uani 1 1 d . . .
C2 C 0.3980(8) 0.29536(17) 0.5275(3) 0.0570(10) Uani 1 1 d . . .
C3 C 0.2750(5) 0.36543(15) 0.3627(3) 0.0398(7) Uani 1 1 d . . .
H3 H 0.2581 0.3237 0.3241 0.048 Uiso 1 1 calc R . .
C4 C 0.2138(5) 0.42609(15) 0.2990(2) 0.0342(7) Uani 1 1 d . . .
C5 C 0.0821(5) 0.41257(16) 0.1825(2) 0.0408(7) Uani 1 1 d . . .
C6 C 0.2538(7) 0.4000(2) 0.1090(3) 0.0604(10) Uani 1 1 d . . .
H6A H 0.3442 0.4405 0.1077 0.091 Uiso 1 1 calc R . .
H6B H 0.1777 0.3894 0.0343 0.091 Uiso 1 1 calc R . .
H6C H 0.3485 0.3620 0.1383 0.091 Uiso 1 1 calc R . .
C7 C -0.0776(6) 0.46896(19) 0.1321(3) 0.0539(9) Uani 1 1 d . . .
H7A H -0.1798 0.4792 0.1815 0.081 Uiso 1 1 calc R . .
H7B H -0.1612 0.4539 0.0611 0.081 Uiso 1 1 calc R . .
H7C H 0.0068 0.5096 0.1216 0.081 Uiso 1 1 calc R . .
C8 C -0.0632(7) 0.3494(2) 0.1815(3) 0.0657(12) Uani 1 1 d . . .
H8A H 0.0303 0.3090 0.1908 0.099 Uiso 1 1 calc R . .
H8B H -0.1668 0.3467 0.1113 0.099 Uiso 1 1 calc R . .
H8C H -0.1457 0.3521 0.2416 0.099 Uiso 1 1 calc R . .
C9 C 0.2402(5) 0.54671(14) 0.2818(2) 0.0335(7) Uani 1 1 d . . .
C10 C 0.0672(5) 0.58824(16) 0.2952(3) 0.0422(8) Uani 1 1 d . . .
H10 H -0.0267 0.5763 0.3447 0.051 Uiso 1 1 calc R . .
C11 C 0.0329(7) 0.64737(17) 0.2357(3) 0.0542(10) Uani 1 1 d . . .
H11 H -0.0884 0.6754 0.2429 0.065 Uiso 1 1 calc R . .
C12 C 0.1707(7) 0.66640(19) 0.1661(3) 0.0601(11) Uani 1 1 d . . .
H12 H 0.1431 0.7068 0.1245 0.072 Uiso 1 1 calc R . .
C13 C 0.3484(7) 0.6267(2) 0.1569(3) 0.0578(10) Uani 1 1 d . . .
H13 H 0.4465 0.6404 0.1105 0.069 Uiso 1 1 calc R . .
C14 C 0.3859(6) 0.56674(17) 0.2152(3) 0.0438(8) Uani 1 1 d . . .
H14 H 0.5102 0.5396 0.2096 0.053 Uiso 1 1 calc R . .

loop_
_atom_site_aniso_label
_atom_site_aniso_U_11
_atom_site_aniso_U_22
_atom_site_aniso_U_33
_atom_site_aniso_U_23
_atom_site_aniso_U_13
_atom_site_aniso_U_12
Ti1 0.0336(4) 0.0264(4) 0.0299(4) -0.0037(3) 0.0044(3) -0.0025(3)
Cl1 0.0386(5) 0.0451(5) 0.0504(5) -0.0092(4) 0.0133(4) 0.0012(3)
F1 0.123(3) 0.073(2) 0.184(4) 0.046(2) -0.050(3) 0.0171(19)
F2 0.309(6) 0.0553(17) 0.111(2) 0.0357(17) 0.118(3) 0.023(2)
F3 0.170(3) 0.0287(12) 0.0799(17) -0.0018(11) -0.0092(18) -0.0100(14)
N1 0.0320(13) 0.0298(13) 0.0290(12) 0.0008(10) 0.0017(10) 0.0013(10)
O1 0.0496(13) 0.0282(11) 0.0319(11) 0.0014(8) 0.0069(9) -0.0043(9)
C1 0.0408(18) 0.0269(15) 0.0433(18) -0.0026(13) 0.0074(14) -0.0039(13)
C2 0.085(3) 0.0331(18) 0.050(2) 0.0037(16) 0.005(2) -0.0016(19)
C3 0.0486(19) 0.0282(15) 0.0388(17) -0.0054(12) -0.0017(14) -0.0022(13)
C4 0.0339(16) 0.0358(16) 0.0319(15) -0.0057(12) 0.0036(12) -0.0004(13)
C5 0.0442(18) 0.0406(17) 0.0332(16) -0.0056(13) -0.0038(14) -0.0006(14)
C6 0.067(3) 0.073(3) 0.040(2) -0.0172(19) 0.0098(18) 0.008(2)
C7 0.055(2) 0.056(2) 0.0418(19) -0.0067(17) -0.0127(16) 0.0045(18)
C8 0.073(3) 0.059(2) 0.054(2) -0.0042(19) -0.016(2) -0.021(2)
C9 0.0382(16) 0.0311(15) 0.0288(15) 0.0006(11) -0.0001(12) -0.0017(12)
C10 0.0433(18) 0.0420(18) 0.0392(18) 0.0006(13) 0.0020(14) 0.0079(14)
C11 0.066(2) 0.042(2) 0.050(2) 0.0043(16) -0.0016(18) 0.0167(17)
C12 0.082(3) 0.042(2) 0.050(2) 0.0145(17) -0.005(2) 0.005(2)
C13 0.071(3) 0.060(2) 0.041(2) 0.0140(17) 0.0065(18) -0.017(2)
C14 0.046(2) 0.0447(18) 0.0395(18) 0.0030(14) 0.0052(15) -0.0011(15)

loop_
_atom_type_symbol
_atom_type_description
_atom_type_scat_dispersion_real
_atom_type_scat_dispersion_imag
_atom_type_scat_source
C C 0.0033 0.0016 'International Tables Vol C Tables 4.2.6.8 and 6.1.1.4'
H H 0.0000 0.0000 'International Tables Vol C Tables 4.2.6.8 and 6.1.1.4'
N N 0.0061 0.0033 'International Tables Vol C Tables 4.2.6.8 and 6.1.1.4'
O O 0.0106 0.0060 'International Tables Vol C Tables 4.2.6.8 and 6.1.1.4'
F F 0.0171 0.0103 'International Tables Vol C Tables 4.2.6.8 and 6.1.1.4'
Cl Cl 0.1484 0.1585 'International Tables Vol C Tables 4.2.6.8 and 6.1.1.4'
Ti Ti 0.2776 0.4457 'International Tables Vol C Tables 4.2.6.8 and 6.1.1.4'

loop_
_geom_angle_atom_site_label_1
_geom_angle_atom_site_label_2
_geom_angle_atom_site_label_3
_geom_angle
_geom_angle_site_symmetry_1
_geom_angle_site_symmetry_3
_geom_angle_publ_flag
O1 Ti1 O1 180.00(13) . 3_666 ?
O1 Ti1 N1 95.03(9) . 3_666 ?
O1 Ti1 N1 84.97(9) 3_666 3_666 ?
O1 Ti1 N1 84.97(9) . . ?
O1 Ti1 N1 95.03(9) 3_666 . ?
N1 Ti1 N1 179.999(1) 3_666 . ?
O1 Ti1 Cl1 89.63(7) . 3_666 ?
O1 Ti1 Cl1 90.37(7) 3_666 3_666 ?
N1 Ti1 Cl1 92.84(7) 3_666 3_666 ?
N1 Ti1 Cl1 87.16(7) . 3_666 ?
O1 Ti1 Cl1 90.37(7) . . ?
O1 Ti1 Cl1 89.63(7) 3_666 . ?
N1 Ti1 Cl1 87.15(7) 3_666 . ?
N1 Ti1 Cl1 92.85(7) . . ?
Cl1 Ti1 Cl1 180.0 3_666 . ?
C4 N1 C9 122.2(2) . . ?
C4 N1 Ti1 126.3(2) . . ?
C9 N1 Ti1 111.17(17) . . ?
C1 O1 Ti1 126.01(18) . . ?
O1 C1 C3 126.1(3) . . ?
O1 C1 C2 113.8(3) . . ?
C3 C1 C2 120.1(3) . . ?
F2 C2 F3 111.0(4) . . ?
F2 C2 F1 103.1(4) . . ?
F3 C2 F1 102.3(4) . . ?
F2 C2 C1 113.9(3) . . ?
F3 C2 C1 114.4(3) . . ?
F1 C2 C1 111.0(3) . . ?
C1 C3 C4 126.1(3) . . ?
C1 C3 H3 116.9 . . ?
C4 C3 H3 116.9 . . ?
N1 C4 C3 118.5(3) . . ?
N1 C4 C5 127.5(3) . . ?
C3 C4 C5 113.9(2) . . ?
C8 C5 C7 105.0(3) . . ?
C8 C5 C6 109.1(3) . . ?
C7 C5 C6 109.6(3) . . ?
C8 C5 C4 110.7(3) . . ?
C7 C5 C4 116.0(3) . . ?
C6 C5 C4 106.4(3) . . ?
C5 C6 H6A 109.5 . . ?
C5 C6 H6B 109.5 . . ?
H6A C6 H6B 109.5 . . ?
C5 C6 H6C 109.5 . . ?
H6A C6 H6C 109.5 . . ?
H6B C6 H6C 109.5 . . ?
C5 C7 H7A 109.5 . . ?
C5 C7 H7B 109.5 . . ?
H7A C7 H7B 109.5 . . ?
C5 C7 H7C 109.5 . . ?
H7A C7 H7C 109.5 . . ?
H7B C7 H7C 109.5 . . ?
C5 C8 H8A 109.5 . . ?
C5 C8 H8B 109.5 . . ?
H8A C8 H8B 109.5 . . ?
C5 C8 H8C 109.5 . . ?
H8A C8 H8C 109.5 . . ?
H8B C8 H8C 109.5 . . ?
C10 C9 C14 120.2(3) . . ?
C10 C9 N1 121.2(3) . . ?
C14 C9 N1 118.5(3) . . ?
C11 C10 C9 119.0(3) . . ?
C11 C10 H10 120.5 . . ?
C9 C10 H10 120.5 . . ?
C12 C11 C10 121.2(3) . . ?
C12 C11 H11 119.4 . . ?
C10 C11 H11 119.4 . . ?
C13 C12 C11 119.6(3) . . ?
C13 C12 H12 120.2 . . ?
C11 C12 H12 120.2 . . ?
C12 C13 C14 120.4(4) . . ?
C12 C13 H13 119.8 . . ?
C14 C13 H13 119.8 . . ?
C13 C14 C9 119.5(3) . . ?
C13 C14 H14 120.3 . . ?
C9 C14 H14 120.3 . . ?

loop_
_geom_bond_atom_site_label_1
_geom_bond_atom_site_label_2
_geom_bond_distance
_geom_bond_site_symmetry_2
_geom_bond_publ_flag
Ti1 O1 1.9021(19) . ?
Ti1 O1 1.9021(19) 3_666 ?
Ti1 N1 2.184(2) 3_666 ?
Ti1 N1 2.184(2) . ?
Ti1 Cl1 2.2882(7) 3_666 ?
Ti1 Cl1 2.2882(7) . ?
F1 C2 1.323(5) . ?
F2 C2 1.262(5) . ?
F3 C2 1.301(4) . ?
N1 C4 1.302(4) . ?
N1 C9 1.444(4) . ?
O1 C1 1.301(3) . ?
C1 C3 1.346(4) . ?
C1 C2 1.503(4) . ?
C3 C4 1.448(4) . ?
C3 H3 0.9500 . ?
C4 C5 1.544(4) . ?
C5 C8 1.538(5) . ?
C5 C7 1.542(5) . ?
C5 C6 1.542(5) . ?
C6 H6A 0.9800 . ?
C6 H6B 0.9800 . ?
C6 H6C 0.9800 . ?
C7 H7A 0.9800 . ?
C7 H7B 0.9800 . ?
C7 H7C 0.9800 . ?
C8 H8A 0.9800 . ?
C8 H8B 0.9800 . ?
C8 H8C 0.9800 . ?
C9 C10 1.382(4) . ?
C9 C14 1.388(4) . ?
C10 C11 1.379(4) . ?
C10 H10 0.9500 . ?
C11 C12 1.373(6) . ?
C11 H11 0.9500 . ?
C12 C13 1.371(6) . ?
C12 H12 0.9500 . ?
C13 C14 1.387(5) . ?
C13 H13 0.9500 . ?
C14 H14 0.9500 . ?
